data_7043558
loop_
_publ_author_name
'Bikbaeva, Zarina M.'
'Novikov, Alexander S.'
'Suslonov, Vitalii V.'
'Bokach, Nadezhda A.'
'Kukushkin, Vadim Yu.'

_publ_section_title
;
 Metal-mediated Reactions between Dialkylcyanamides and Acetamidoxime
 Generate Unusual (Nitrosoguanidinate)Nickel(II) Complexes
;
_journal_name_full 'Dalton Trans.'
_journal_paper_doi 10.1039/C7DT01960B
_journal_year 2017
_chemical_formula_moiety 'C10 H18 N8 Ni O2'
_chemical_formula_sum 'C10 H18 N8 Ni O2'
_chemical_formula_weight 341.03
_space_group_crystal_system triclinic
_space_group_IT_number 2
_space_group_name_Hall '-P 1'
_space_group_name_H-M_alt 'P -1'
_symmetry_space_group_name_Hall '-P 1'
_symmetry_space_group_name_H-M 'P -1'
_atom_sites_solution_hydrogens mixed
_atom_sites_solution_primary iterative
_audit_creation_date 2017-01-29
_audit_creation_method
;
Olex2 1.2
(compiled 2017.01.04 svn.r3372 for OlexSys, GUI svn.r5292)
;
_audit_update_record
;
2017-01-29 deposited with the CCDC.
2017-07-10 downloaded from the CCDC.
;
_cell_angle_alpha 75.399(13)
_cell_angle_beta 81.175(12)
_cell_angle_gamma 81.118(14)
_cell_formula_units_Z 1
_cell_length_a 6.7068(10)
_cell_length_b 6.7518(12)
_cell_length_c 7.8797(10)
_cell_measurement_reflns_used 1074
_cell_measurement_temperature 100(2)
_cell_measurement_theta_max 75.1820
_cell_measurement_theta_min 5.8320
_cell_volume 338.70(9)
_computing_cell_refinement
;
CrysAlisPro, Agilent Technologies,
Version 1.171.37.35 (release 13-08-2014 CrysAlis171 .NET)
(compiled Aug 13 2014,18:06:01)
;
_computing_data_collection
;
CrysAlisPro, Agilent Technologies,
Version 1.171.37.35 (release 13-08-2014 CrysAlis171 .NET)
(compiled Aug 13 2014,18:06:01)
;
_computing_data_reduction
;
CrysAlisPro, Agilent Technologies,
Version 1.171.37.35 (release 13-08-2014 CrysAlis171 .NET)
(compiled Aug 13 2014,18:06:01)
;
_computing_molecular_graphics 'Olex2 (Dolomanov et al., 2009)'
_computing_publication_material 'Olex2 (Dolomanov et al., 2009)'
_computing_structure_refinement 'ShelXL (Sheldrick, 2015)'
_computing_structure_solution
;
Superflip (Palatinus & Chapuis, 2007;Palatinus & van der Lee, 2008;
Palatinus et al., 2012)
;
_diffrn_ambient_environment N~2~
_diffrn_ambient_temperature 100(2)
_diffrn_detector 'CCD plate'
_diffrn_detector_area_resol_mean 10.3829
_diffrn_detector_type Atlas
_diffrn_measured_fraction_theta_full 0.978
_diffrn_measured_fraction_theta_max 0.971
_diffrn_measurement_details
;
#__ type_ start__ end____ width___ exp.time_
  1 omega  -67.00   30.00   1.0000    1.0000
omega____ theta____ kappa____ phi______ frames
    -      -41.3104   57.0000   90.0000 97

#__ type_ start__ end____ width___ exp.time_
  2 omega -108.00  -21.00   1.0000    1.0000
omega____ theta____ kappa____ phi______ frames
    -      -41.3104  -57.0000  -60.0000 87

#__ type_ start__ end____ width___ exp.time_
  3 omega -130.00  -36.00   1.0000    1.0000
omega____ theta____ kappa____ phi______ frames
    -      -41.3104 -178.0000   90.0000 94

#__ type_ start__ end____ width___ exp.time_
  4 omega   67.00  107.00   1.0000    1.0000
omega____ theta____ kappa____ phi______ frames
    -      112.0000  -95.0000   60.0000 40

#__ type_ start__ end____ width___ exp.time_
  5 omega   58.00   92.00   1.0000    1.0000
omega____ theta____ kappa____ phi______ frames
    -      112.0000  -95.0000  120.0000 34

#__ type_ start__ end____ width___ exp.time_
  6 omega   46.00   75.00   1.0000    1.0000
omega____ theta____ kappa____ phi______ frames
    -      112.0000  -45.0000  150.0000 29

#__ type_ start__ end____ width___ exp.time_
  7 omega   47.00   87.00   1.0000    1.0000
omega____ theta____ kappa____ phi______ frames
    -      112.0000  -30.0000   30.0000 40

#__ type_ start__ end____ width___ exp.time_
  8 omega   54.00  106.00   1.0000    1.0000
omega____ theta____ kappa____ phi______ frames
    -      112.0000  -95.0000  -60.0000 52

#__ type_ start__ end____ width___ exp.time_
  9 omega   66.00   98.00   1.0000    1.0000
omega____ theta____ kappa____ phi______ frames
    -      112.0000  -95.0000 -120.0000 32

#__ type_ start__ end____ width___ exp.time_
 10 omega   95.00  121.00   1.0000    1.0000
omega____ theta____ kappa____ phi______ frames
    -      112.0000 -125.0000 -180.0000 26

#__ type_ start__ end____ width___ exp.time_
 11 omega   48.00   96.00   1.0000    1.0000
omega____ theta____ kappa____ phi______ frames
    -      112.0000  -45.0000 -120.0000 48

#__ type_ start__ end____ width___ exp.time_
 12 omega   94.00  178.00   1.0000    1.0000
omega____ theta____ kappa____ phi______ frames
    -      112.0000   30.0000  -60.0000 84

#__ type_ start__ end____ width___ exp.time_
 13 omega  146.00  176.00   1.0000    1.0000
omega____ theta____ kappa____ phi______ frames
    -      112.0000   30.0000    0.0000 30

#__ type_ start__ end____ width___ exp.time_
 14 omega  132.00  176.00   1.0000    1.0000
omega____ theta____ kappa____ phi______ frames
    -      112.0000   45.0000   30.0000 44

#__ type_ start__ end____ width___ exp.time_
 15 omega  121.00  147.00   1.0000    1.0000
omega____ theta____ kappa____ phi______ frames
    -      112.0000   45.0000   60.0000 26

#__ type_ start__ end____ width___ exp.time_
 16 omega   88.00  123.00   1.0000    1.0000
omega____ theta____ kappa____ phi______ frames
    -      112.0000   45.0000   30.0000 35

#__ type_ start__ end____ width___ exp.time_
 17 omega   87.00  112.00   1.0000    1.0000
omega____ theta____ kappa____ phi______ frames
    -      112.0000   30.0000    0.0000 25

#__ type_ start__ end____ width___ exp.time_
 18 omega   40.00   94.00   1.0000    1.0000
omega____ theta____ kappa____ phi______ frames
    -      112.0000  -45.0000    0.0000 54

#__ type_ start__ end____ width___ exp.time_
 19 omega   42.00  105.00   1.0000    1.0000
omega____ theta____ kappa____ phi______ frames
    -      112.0000  -95.0000    0.0000 63

#__ type_ start__ end____ width___ exp.time_
 20 omega   40.00   99.00   1.0000    1.0000
omega____ theta____ kappa____ phi______ frames
    -      112.0000  -95.0000 -180.0000 59

#__ type_ start__ end____ width___ exp.time_
 21 omega   49.00   83.00   1.0000    1.0000
omega____ theta____ kappa____ phi______ frames
    -      112.0000 -125.0000 -180.0000 34

#__ type_ start__ end____ width___ exp.time_
 22 omega   43.00   97.00   1.0000    1.0000
omega____ theta____ kappa____ phi______ frames
    -      112.0000  -45.0000 -180.0000 54

#__ type_ start__ end____ width___ exp.time_
 23 omega   81.00  106.00   1.0000    1.0000
omega____ theta____ kappa____ phi______ frames
    -      112.0000   77.0000  150.0000 25
;
_diffrn_measurement_device 'four-circle diffractometer'
_diffrn_measurement_device_type 'SuperNova, Dual, Cu at zero, Atlas'
_diffrn_measurement_method '\w scans'
_diffrn_orient_matrix_UB_11 0.1651904000
_diffrn_orient_matrix_UB_12 -0.0853190000
_diffrn_orient_matrix_UB_13 -0.1307944000
_diffrn_orient_matrix_UB_21 -0.1187560000
_diffrn_orient_matrix_UB_22 -0.1834763000
_diffrn_orient_matrix_UB_23 0.0174007000
_diffrn_orient_matrix_UB_31 -0.1159625000
_diffrn_orient_matrix_UB_32 0.1244109000
_diffrn_orient_matrix_UB_33 -0.1549267000
_diffrn_radiation_monochromator mirror
_diffrn_radiation_probe x-ray
_diffrn_radiation_type CuK\a
_diffrn_radiation_wavelength 1.54184
_diffrn_reflns_av_R_equivalents 0.0377
_diffrn_reflns_av_unetI/netI 0.0464
_diffrn_reflns_Laue_measured_fraction_full 0.978
_diffrn_reflns_Laue_measured_fraction_max 0.971
_diffrn_reflns_limit_h_max 8
_diffrn_reflns_limit_h_min -8
_diffrn_reflns_limit_k_max 8
_diffrn_reflns_limit_k_min -8
_diffrn_reflns_limit_l_max 9
_diffrn_reflns_limit_l_min -9
_diffrn_reflns_number 2391
_diffrn_reflns_point_group_measured_fraction_full 0.978
_diffrn_reflns_point_group_measured_fraction_max 0.971
_diffrn_reflns_theta_full 67.684
_diffrn_reflns_theta_max 75.923
_diffrn_reflns_theta_min 5.845
_diffrn_source 'sealed X-ray tube'
_diffrn_source_type 'SuperNova (Cu) X-ray Source'
_exptl_absorpt_coefficient_mu 2.262
_exptl_absorpt_correction_T_max 1.00000
_exptl_absorpt_correction_T_min 0.88160
_exptl_absorpt_correction_type multi-scan
_exptl_absorpt_process_details
;
CrysAlisPro, Agilent Technologies,
Version 1.171.37.35 (release 13-08-2014 CrysAlis171 .NET)
(compiled Aug 13 2014,18:06:01)
Empirical absorption correction using spherical harmonics,
 implemented in SCALE3 ABSPACK scaling algorithm.
;
_exptl_crystal_colour 'clear red'
_exptl_crystal_colour_lustre clear
_exptl_crystal_colour_primary red
_exptl_crystal_density_diffrn 1.672
_exptl_crystal_description needle
_exptl_crystal_F_000 178
_exptl_crystal_size_max 0.2
_exptl_crystal_size_mid 0.1
_exptl_crystal_size_min 0.1
_refine_diff_density_max 0.617
_refine_diff_density_min -0.368
_refine_diff_density_rms 0.080
_refine_ls_extinction_method none
_refine_ls_goodness_of_fit_ref 1.080
_refine_ls_hydrogen_treatment mixed
_refine_ls_matrix_type full
_refine_ls_number_parameters 101
_refine_ls_number_reflns 1368
_refine_ls_number_restraints 0
_refine_ls_restrained_S_all 1.080
_refine_ls_R_factor_all 0.0445
_refine_ls_R_factor_gt 0.0376
_refine_ls_shift/su_max 0.000
_refine_ls_shift/su_mean 0.000
_refine_ls_structure_factor_coef Fsqd
_refine_ls_weighting_details 'w=1/[\s^2^(Fo^2^)+(0.0470P)^2^+0.0773P] where P=(Fo^2^+2Fc^2^)/3'
_refine_ls_weighting_scheme calc
_refine_ls_wR_factor_gt 0.0923
_refine_ls_wR_factor_ref 0.0991
_reflns_Friedel_coverage 0.000
_reflns_number_gt 1219
_reflns_number_total 1368
_reflns_threshold_expression 'I > 2\s(I)'
_cod_data_source_file c7dt01960b2.cif
_cod_data_source_block 4
_cod_database_code 7043558
_chemical_oxdiff_formula 'Ni cl C25 H20 N4 S'
_reflns_odcompleteness_completeness 97.43
_reflns_odcompleteness_iscentric 1
_reflns_odcompleteness_theta 75.12
_olex2_refinement_description
;
1. Fixed Uiso
 At 1.2 times of:
  All C(H,H) groups
2.a Secondary CH2 refined with riding coordinates:
 C5(H5A,H5B), C2(H2A,H2B), C4(H4A,H4B), C3(H3A,H3B)
;
_olex2_submission_special_instructions 'No special instructions were received'

loop_
_space_group_symop_operation_xyz
'x, y, z'
'-x, -y, -z'

loop_
_atom_site_label
_atom_site_type_symbol
_atom_site_fract_x
_atom_site_fract_y
_atom_site_fract_z
_atom_site_U_iso_or_equiv
_atom_site_adp_type
_atom_site_occupancy
_atom_site_site_symmetry_order
_atom_site_calc_flag
_atom_site_refinement_flags_posn
_atom_site_refinement_flags_adp
_atom_site_refinement_flags_occupancy
Ni1 Ni 0.5000 0.5000 0.0000 0.01454(18) Uani 1 2 d S T P
O1 O 0.3422(3) 0.1280(2) 0.0884(3) 0.0267(4) Uani 1 1 d . . .
N3 N 0.1332(3) 0.3774(3) 0.1726(3) 0.0177(4) Uani 1 1 d . . .
N4 N -0.0322(3) 0.6751(3) 0.2490(3) 0.0163(4) Uani 1 1 d . . .
N2 N 0.2948(3) 0.6769(3) 0.0880(3) 0.0165(4) Uani 1 1 d . . .
C5 C -0.2085(3) 0.5678(3) 0.3407(3) 0.0180(4) Uani 1 1 d . . .
H5A H -0.1738 0.4667 0.4502 0.022 Uiso 1 1 calc R . .
H5B H -0.2583 0.4959 0.2634 0.022 Uiso 1 1 calc R . .
N1 N 0.3090(3) 0.3132(3) 0.0953(3) 0.0174(4) Uani 1 1 d . . .
C1 C 0.1339(3) 0.5871(3) 0.1673(3) 0.0150(4) Uani 1 1 d . . .
C2 C -0.0539(3) 0.8909(3) 0.2653(3) 0.0192(5) Uani 1 1 d . . .
H2A H -0.0768 0.9886 0.1511 0.023 Uiso 1 1 calc R . .
H2B H 0.0682 0.9203 0.3065 0.023 Uiso 1 1 calc R . .
C4 C -0.3657(4) 0.7438(4) 0.3821(4) 0.0270(5) Uani 1 1 d . . .
H4A H -0.4507 0.8009 0.2847 0.032 Uiso 1 1 calc R . .
H4B H -0.4550 0.6961 0.4928 0.032 Uiso 1 1 calc R . .
C3 C -0.2394(4) 0.9046(4) 0.4020(4) 0.0242(5) Uani 1 1 d . . .
H3A H -0.3164 1.0441 0.3778 0.029 Uiso 1 1 calc R . .
H3B H -0.1989 0.8722 0.5226 0.029 Uiso 1 1 calc R . .
H2 H 0.295(5) 0.795(5) 0.086(4) 0.028(8) Uiso 1 1 d . . .

loop_
_atom_site_aniso_label
_atom_site_aniso_U_11
_atom_site_aniso_U_22
_atom_site_aniso_U_33
_atom_site_aniso_U_23
_atom_site_aniso_U_13
_atom_site_aniso_U_12
Ni1 0.0101(3) 0.0143(3) 0.0176(3) -0.0033(2) 0.0027(2) -0.00195(19)
O1 0.0214(8) 0.0136(7) 0.0431(12) -0.0103(7) 0.0109(8) -0.0046(6)
N3 0.0131(8) 0.0175(9) 0.0212(10) -0.0042(7) 0.0031(7) -0.0030(7)
N4 0.0125(8) 0.0167(8) 0.0185(10) -0.0042(7) 0.0033(7) -0.0033(7)
N2 0.0118(8) 0.0149(9) 0.0216(11) -0.0044(7) 0.0022(7) -0.0014(7)
C5 0.0113(9) 0.0223(10) 0.0200(11) -0.0059(9) 0.0032(8) -0.0044(8)
N1 0.0145(8) 0.0166(9) 0.0195(10) -0.0040(7) 0.0026(7) -0.0017(7)
C1 0.0119(9) 0.0182(10) 0.0144(11) -0.0042(8) -0.0009(8) -0.0008(8)
C2 0.0176(10) 0.0161(10) 0.0227(12) -0.0068(9) 0.0035(9) -0.0006(8)
C4 0.0162(11) 0.0281(12) 0.0370(15) -0.0135(11) 0.0067(10) -0.0037(9)
C3 0.0205(11) 0.0241(11) 0.0268(14) -0.0085(10) 0.0056(10) -0.0032(9)

loop_
_atom_type_symbol
_atom_type_description
_atom_type_scat_dispersion_real
_atom_type_scat_dispersion_imag
_atom_type_scat_source
C C 0.0181 0.0091 'International Tables Vol C Tables 4.2.6.8 and 6.1.1.4'
H H 0.0000 0.0000 'International Tables Vol C Tables 4.2.6.8 and 6.1.1.4'
N N 0.0311 0.0180 'International Tables Vol C Tables 4.2.6.8 and 6.1.1.4'
Ni Ni -3.0029 0.5091 'International Tables Vol C Tables 4.2.6.8 and 6.1.1.4'
O O 0.0492 0.0322 'International Tables Vol C Tables 4.2.6.8 and 6.1.1.4'

loop_
_geom_angle_atom_site_label_1
_geom_angle_atom_site_label_2
_geom_angle_atom_site_label_3
_geom_angle
_geom_angle_site_symmetry_1
_geom_angle_site_symmetry_3
N2 Ni1 N2 180.00(9) 2_665 .
N2 Ni1 N1 98.60(8) 2_665 .
N2 Ni1 N1 81.39(8) 2_665 2_665
N2 Ni1 N1 81.39(8) . .
N2 Ni1 N1 98.61(8) . 2_665
N1 Ni1 N1 180.0 2_665 .
N1 N3 C1 107.28(18) . .
C5 N4 C2 112.55(18) . .
C1 N4 C5 124.64(18) . .
C1 N4 C2 122.73(19) . .
Ni1 N2 H2 128(2) . .
C1 N2 Ni1 113.25(15) . .
C1 N2 H2 118(2) . .
N4 C5 H5A 111.2 . .
N4 C5 H5B 111.2 . .
N4 C5 C4 102.87(18) . .
H5A C5 H5B 109.1 . .
C4 C5 H5A 111.2 . .
C4 C5 H5B 111.2 . .
O1 N1 Ni1 122.88(15) . .
O1 N1 N3 117.86(18) . .
N3 N1 Ni1 119.26(14) . .
N4 C1 N3 115.10(19) . .
N2 C1 N3 118.8(2) . .
N2 C1 N4 126.1(2) . .
N4 C2 H2A 111.1 . .
N4 C2 H2B 111.1 . .
N4 C2 C3 103.42(18) . .
H2A C2 H2B 109.0 . .
C3 C2 H2A 111.1 . .
C3 C2 H2B 111.1 . .
C5 C4 H4A 110.9 . .
C5 C4 H4B 110.9 . .
H4A C4 H4B 108.9 . .
C3 C4 C5 104.41(18) . .
C3 C4 H4A 110.9 . .
C3 C4 H4B 110.9 . .
C2 C3 C4 104.3(2) . .
C2 C3 H3A 110.9 . .
C2 C3 H3B 110.9 . .
C4 C3 H3A 110.9 . .
C4 C3 H3B 110.9 . .
H3A C3 H3B 108.9 . .

loop_
_geom_bond_atom_site_label_1
_geom_bond_atom_site_label_2
_geom_bond_distance
_geom_bond_site_symmetry_2
Ni1 N2 1.8492(19) 2_665
Ni1 N2 1.8492(19) .
Ni1 N1 1.8767(19) 2_665
Ni1 N1 1.8767(19) .
O1 N1 1.249(2) .
N3 N1 1.306(3) .
N3 C1 1.407(3) .
N4 C5 1.478(3) .
N4 C1 1.333(3) .
N4 C2 1.478(3) .
N2 C1 1.314(3) .
N2 H2 0.79(3) .
C5 H5A 0.9900 .
C5 H5B 0.9900 .
C5 C4 1.528(3) .
C2 H2A 0.9900 .
C2 H2B 0.9900 .
C2 C3 1.523(3) .
C4 H4A 0.9900 .
C4 H4B 0.9900 .
C4 C3 1.527(3) .
C3 H3A 0.9900 .
C3 H3B 0.9900 .
